data_2200497
loop_
_publ_author_name
'Kazumasa Ueda'
'Toyonari Sugimoto'
'Tomoyuki Mochida'

_publ_section_title
;
 <i>N</i>-Methylphenazinium
 2,5-dichloro-7,7',8,8'-tetracyanoquinodimethanide
;
_journal_issue 7
_journal_name_full 'Acta Crystallographica Section E'
_journal_page_first o578
_journal_page_last o580
_journal_paper_doi 10.1107/S1600536801008753
_journal_volume 57
_journal_year 2001
_chemical_formula_iupac 'C13 H11 N2 1+, C12 H2 Cl2 N4 1-'
_chemical_formula_moiety 'C13 H11 N2 1+, C12 H2 Cl2 N4 1-'
_chemical_formula_sum 'C25 H13 Cl2 N6'
_chemical_formula_weight 468.32
_space_group_IT_number 14
_symmetry_cell_setting monoclinic
_symmetry_space_group_name_Hall '-P 2ybc'
_symmetry_space_group_name_H-M 'P 1 21/c 1'
_cell_angle_alpha 90
_cell_angle_beta 91.0420(10)
_cell_angle_gamma 90
_cell_formula_units_Z 4
_cell_length_a 7.2978(3)
_cell_length_b 14.9895(5)
_cell_length_c 19.6091(6)
_cell_measurement_reflns_used 15754
_cell_measurement_temperature 296
_cell_measurement_theta_max 27.5
_cell_measurement_theta_min 2.9
_cell_volume 2144.69(13)
_computing_cell_refinement PROCESS-AUTO
_computing_data_collection 'PROCESS-AUTO (Rigaku Corporation, 1998)'
_computing_data_reduction 'TEXSAN (Molecular Structure Corporation, 1999)'
_computing_publication_material TEXSAN
_computing_structure_refinement TEXSAN
_computing_structure_solution 'SIR92 (Altomare et al., 1994)'
_diffrn_measured_fraction_theta_full .9870
_diffrn_measured_fraction_theta_max .9870
_diffrn_measurement_device_type 'Rigaku RAXIS-RAPID Imaging Plate'
_diffrn_measurement_method \w
_diffrn_radiation_type 'Mo K\a'
_diffrn_radiation_wavelength .7107
_diffrn_reflns_av_R_equivalents .029
_diffrn_reflns_limit_h_max 9
_diffrn_reflns_limit_h_min 0
_diffrn_reflns_limit_k_max 19
_diffrn_reflns_limit_k_min 0
_diffrn_reflns_limit_l_max 25
_diffrn_reflns_limit_l_min -25
_diffrn_reflns_number 19531
_diffrn_reflns_theta_full 27.48
_diffrn_reflns_theta_max 27.48
_diffrn_standards_decay_% 0
_diffrn_standards_interval_count none
_diffrn_standards_number 0
_exptl_absorpt_coefficient_mu .330
_exptl_absorpt_correction_T_max .968
_exptl_absorpt_correction_T_min .845
_exptl_absorpt_correction_type multi-scan
_exptl_absorpt_process_details '(PROCESS-AUTO; Rigaku Corporation, 1998)'
_exptl_crystal_colour purple
_exptl_crystal_density_diffrn 1.450
_exptl_crystal_density_method 'not measured'
_exptl_crystal_description prism
_exptl_crystal_size_max .50
_exptl_crystal_size_mid .35
_exptl_crystal_size_min .10
_refine_diff_density_max .20
_refine_diff_density_min -.19
_refine_ls_extinction_method none
_refine_ls_goodness_of_fit_ref 1.316
_refine_ls_hydrogen_treatment noref
_refine_ls_number_parameters 298
_refine_ls_number_reflns 4866
_refine_ls_R_factor_gt .0419
_refine_ls_shift/su_max .0053
_refine_ls_structure_factor_coef Fsqd
_refine_ls_weighting_details 'w = 1/[\s^2^(Fo^2^) + {0.05[Max(Fo^2^,0) + 2Fc^2^]/3}^2^]'
_refine_ls_weighting_scheme calc
_refine_ls_wR_factor_ref .1219
_reflns_number_gt 3415
_reflns_number_total 4866
_reflns_threshold_expression I>2\s(I)
_cod_data_source_file ob6044.cif
_cod_data_source_block I
_cod_original_cell_volume 2144.70(10)
_cod_original_sg_symbol_H-M 'P 21/c'
_cod_database_code 2200497
_cod_database_fobs_code 2200497

loop_
_symmetry_equiv_pos_as_xyz
x,y,z
-x,1/2+y,1/2-z
-x,-y,-z
x,1/2-y,1/2+z

loop_
_atom_site_label
_atom_site_fract_x
_atom_site_fract_y
_atom_site_fract_z
_atom_site_U_iso_or_equiv
_atom_site_adp_type
_atom_site_calc_flag
_atom_site_refinement_flags
_atom_site_occupancy
_atom_site_disorder_assembly
_atom_site_disorder_group
_atom_site_type_symbol
Cl1 .88214(8) -.14863(3) .33299(3) .0499(2) Uani d . 1.00 . . Cl
Cl2 .85892(9) .20783(3) .49611(3) .0530(2) Uani d . 1.00 . . Cl
N1 1.0833(4) -.0779(2) .18950(10) .0816(8) Uani d . 1.00 . . N
N2 1.1973(3) .18350(10) .25080(10) .0650(7) Uani d . 1.00 . . N
N3 .5762(3) -.13030(10) .58405(9) .0516(5) Uani d . 1.00 . . N
N4 .6246(3) .13450(10) .63780(10) .0689(7) Uani d . 1.00 . . N
N5 .6122(3) -.08210(10) .12789(9) .0488(5) Uani d . 1.00 . . N
N6 .7580(3) .06380(10) .05987(10) .0548(6) Uani d . 1.00 . . N
C1 .8878(3) -.04960(10) .37854(9) .0374(5) Uani d . 1.00 . . C
C2 .9704(3) .02810(10) .35107(9) .0370(5) Uani d . 1.00 . . C
C3 .9556(3) .10600(10) .39232(10) .0382(5) Uani d . 1.00 . . C
C4 .8712(3) .10650(10) .45368(10) .0376(5) Uani d . 1.00 . . C
C5 .7939(3) .02790(10) .48245(9) .0350(5) Uani d . 1.00 . . C
C6 .8059(3) -.04940(10) .44047(10) .0370(5) Uani d . 1.00 . . C
C7 1.0683(3) -.0317(2) .23570(10) .0532(7) Uani d . 1.00 . . C
C8 1.0575(3) .03460(10) .28709(10) .0434(6) Uani d . 1.00 . . C
C9 1.1351(3) .1175(2) .26730(10) .0470(6) Uani d . 1.00 . . C
C10 .6356(3) -.06340(10) .56635(10) .0389(5) Uani d . 1.00 . . C
C11 .7069(3) .02080(10) .54596(10) .0371(5) Uani d . 1.00 . . C
C12 .6672(3) .08840(10) .59420(10) .0458(6) Uani d . 1.00 . . C
C13 .5830(4) .0093(2) .22980(10) .0592(7) Uani d . 1.00 . . C
C14 .6069(4) .0912(2) .25860(10) .0724(9) Uani d . 1.00 . . C
C15 .6855(4) .1640(2) .2236(2) .0729(9) Uani d . 1.00 . . C
C16 .7368(4) .1528(2) .15860(10) .0665(8) Uani d . 1.00 . . C
C17 .7112(3) .0700(2) .12480(10) .0488(6) Uani d . 1.00 . . C
C18 .6339(3) -.00330(10) .16130(10) .0459(6) Uani d . 1.00 . . C
C19 .6242(4) -.1686(2) .02260(10) .0693(9) Uani d . 1.00 . . C
C20 .6695(5) -.1706(2) -.0451(2) .0830(10) Uani d . 1.00 . . C
C21 .7450(4) -.0960(3) -.07730(10) .0800(10) Uani d . 1.00 . . C
C22 .7748(4) -.0190(2) -.04280(10) .0667(8) Uani d . 1.00 . . C
C23 .7292(3) -.0137(2) .02760(10) .0495(6) Uani d . 1.00 . . C
C24 .6549(3) -.0897(2) .06030(10) .0498(6) Uani d . 1.00 . . C
C25 .5397(5) -.1605(2) .16480(10) .0767(9) Uani d . 1.00 . . C
H1 .7522 -.1040 .4552 .0802 Uiso calc . 1.00 . . H
H2 1.0011 .1624 .3724 .0802 Uiso calc . 1.00 . . H
H3 .5235 -.0436 .2547 .0802 Uiso calc . 1.00 . . H
H4 .5703 .0921 .3069 .0802 Uiso calc . 1.00 . . H
H5 .7138 .2234 .2512 .0802 Uiso calc . 1.00 . . H
H6 .7920 .2068 .1301 .0802 Uiso calc . 1.00 . . H
H7 .5833 -.2276 .0473 .0802 Uiso calc . 1.00 . . H
H8 .6661 -.2274 -.0726 .0802 Uiso calc . 1.00 . . H
H9 .7548 -.0958 -.1283 .0802 Uiso calc . 1.00 . . H
H10 .8319 .0397 -.0684 .0802 Uiso calc . 1.00 . . H
H11 .6172 -.1758 .2029 .0917 Uiso calc . 1.00 . . H
H12 .4192 -.1487 .1815 .0917 Uiso calc . 1.00 . . H
H13 .5316 -.2115 .1353 .0917 Uiso calc . 1.00 . . H

loop_
_atom_site_aniso_label
_atom_site_aniso_U_11
_atom_site_aniso_U_22
_atom_site_aniso_U_33
_atom_site_aniso_U_12
_atom_site_aniso_U_13
_atom_site_aniso_U_23
Cl1 .0683(4) .0389(3) .0428(3) -.0057(2) .0100(2) -.0078(2)
Cl2 .0719(4) .0335(3) .0541(3) -.0038(3) .0114(3) -.0059(2)
N1 .117(2) .077(2) .0520(10) -.0090(10) .0320(10) -.0100(10)
N2 .078(2) .0590(10) .0590(10) -.0080(10) .0100(10) .0174(10)
N3 .0590(10) .0480(10) .0490(10) -.0065(9) .0089(9) .0056(8)
N4 .078(2) .0570(10) .0720(10) -.0090(10) .0320(10) -.0200(10)
N5 .0510(10) .0460(10) .0500(10) .0070(8) .0052(9) .0134(8)
N6 .0550(10) .0580(10) .0520(10) .0006(9) .0080(9) .0137(9)
C1 .0420(10) .0340(10) .0364(10) -.0006(8) .0004(8) -.0017(8)
C2 .0380(10) .0380(10) .0347(9) .0001(8) .0025(8) .0040(8)
C3 .0400(10) .0348(10) .0394(10) -.0012(8) .0006(8) .0045(8)
C4 .0400(10) .0315(9) .0410(10) .0004(8) .0009(8) -.0015(8)
C5 .0336(10) .0353(10) .0361(9) .0003(8) -.0001(8) .0023(8)
C6 .0390(10) .0332(9) .0390(10) -.0032(8) .0013(8) .0019(8)
C7 .0620(10) .0560(10) .0420(10) -.0020(10) .0120(10) .0040(10)
C8 .0470(10) .0470(10) .0360(10) .0010(10) .0041(9) .0057(9)
C9 .0520(10) .0520(10) .0370(10) .0040(10) .0055(10) .0078(9)
C10 .0390(10) .0440(10) .0337(9) .0016(9) .0040(8) .0005(8)
C11 .0360(10) .0376(10) .0377(10) -.0012(8) .0023(8) .0004(8)
C12 .0450(10) .0450(10) .0480(10) -.0053(10) .0099(10) -.0017(10)
C13 .0550(10) .078(2) .0450(10) .0110(10) .0070(10) .0080(10)
C14 .064(2) .106(2) .0480(10) .029(2) .0040(10) -.0060(10)
C15 .077(2) .071(2) .071(2) .017(2) -.0070(10) -.0130(10)
C16 .073(2) .0550(10) .072(2) .0070(10) .0000(10) .0020(10)
C17 .0460(10) .0500(10) .0500(10) .0080(10) .0028(10) .0087(10)
C18 .0420(10) .0520(10) .0440(10) .0113(10) .0036(9) .0089(9)
C19 .083(2) .0510(10) .073(2) .0140(10) -.0030(10) -.0010(10)
C20 .102(2) .083(2) .065(2) .034(2) -.008(2) -.017(2)
C21 .079(2) .112(3) .0480(10) .025(2) .0050(10) -.006(2)
C22 .056(2) .096(2) .0480(10) .0080(10) .0080(10) .0100(10)
C23 .0440(10) .0600(10) .0450(10) .0080(10) .0050(10) .0080(10)
C24 .0490(10) .0510(10) .0490(10) .0140(10) .0040(10) .0077(10)
C25 .104(2) .056(2) .071(2) -.004(2) .016(2) .0230(10)

loop_
_atom_type_symbol
_atom_type_description
_atom_type_scat_dispersion_real
_atom_type_scat_dispersion_imag
_atom_type_scat_source
C C .003 .002
;International Tables for Crystallography
(1992, Vol. C, Tables 4.2.6.8 and 6.1.1.1)
;
H H .000 .000
;International Tables for Crystallography
(1992, Vol. C, Table 6.1.1.2)
;
N N .006 .003
;International Tables for Crystallography
(1992, Vol. C, Tables 4.2.6.8 and 6.1.1.1)
;
Cl Cl .148 .159
;International Tables for Crystallography
(1992, Vol. C, Tables 4.2.6.8 and 6.1.1.1)
;

loop_
_geom_angle_atom_site_label_1
_geom_angle_atom_site_label_2
_geom_angle_atom_site_label_3
_geom_angle
_geom_angle_publ_flag
C18 N5 C24 120.8(2) no
C18 N5 C25 119.6(2) no
C24 N5 C25 119.6(2) no
C17 N6 C23 118.3(2) no
Cl1 C1 C2 120.90(10) yes
Cl1 C1 C6 117.00(10) yes
C2 C1 C6 122.1(2) no
C1 C2 C3 114.8(2) no
C1 C2 C8 126.2(2) no
C3 C2 C8 119.0(2) no
C2 C3 C4 123.1(2) no
C2 C3 H2 116.5 no
C4 C3 H2 120.3 no
Cl2 C4 C3 117.20(10) yes
Cl2 C4 C5 120.60(10) yes
C3 C4 C5 122.2(2) no
C4 C5 C6 114.5(2) no
C4 C5 C11 126.7(2) no
C6 C5 C11 118.8(2) no
C1 C6 C5 123.3(2) no
C1 C6 H1 117.1 no
C5 C6 H1 119.6 no
N1 C7 C8 172.5(3) yes
C2 C8 C7 127.7(2) no
C2 C8 C9 119.2(2) no
C7 C8 C9 113.0(2) no
N2 C9 C8 179.3(2) yes
N3 C10 C11 178.4(2) yes
C5 C11 C10 119.1(2) no
C5 C11 C12 129.3(2) no
C10 C11 C12 111.4(2) no
N4 C12 C11 171.2(2) yes
C14 C13 C18 118.8(2) no
C14 C13 H3 123.2 no
C18 C13 H3 117.9 no
C13 C14 C15 122.9(2) no
C13 C14 H4 112.0 no
C15 C14 H4 125.0 no
C14 C15 C16 119.1(3) no
C14 C15 H5 118.3 no
C16 C15 H5 122.3 no
C15 C16 C17 121.0(2) no
C15 C16 H6 121.1 no
C17 C16 H6 117.9 no
N6 C17 C16 118.4(2) no
N6 C17 C18 122.3(2) no
C16 C17 C18 119.3(2) no
N5 C18 C13 123.0(2) no
N5 C18 C17 118.0(2) no
C13 C18 C17 119.0(2) no
C20 C19 C24 119.1(3) no
C20 C19 H7 120.1 no
C24 C19 H7 120.4 no
C19 C20 C21 121.4(3) no
C19 C20 H8 122.1 no
C21 C20 H8 116.0 no
C20 C21 C22 121.0(3) no
C20 C21 H9 119.2 no
C22 C21 H9 118.8 no
C21 C22 C23 119.5(3) no
C21 C22 H10 120.9 no
C23 C22 H10 119.6 no
N6 C23 C22 118.0(2) no
N6 C23 C24 122.7(2) no
C22 C23 C24 119.3(2) no
N5 C24 C19 122.7(2) no
N5 C24 C23 117.7(2) no
C19 C24 C23 119.6(2) no
N5 C25 H11 111.1 no
N5 C25 H12 110.9 no
N5 C25 H13 110.9 no
H11 C25 H12 108.0 no
H11 C25 H13 108.0 no
H12 C25 H13 107.8 no

loop_
_geom_bond_atom_site_label_1
_geom_bond_atom_site_label_2
_geom_bond_site_symmetry_1
_geom_bond_site_symmetry_2
_geom_bond_distance
_geom_bond_publ_flag
Cl1 C1 . . 1.732(2) yes
Cl2 C4 . . 1.734(2) yes
N1 C7 . . 1.149(3) no
N2 C9 . . 1.139(3) no
N3 C10 . . 1.148(3) no
N4 C12 . . 1.146(3) no
N5 C18 . . 1.357(3) no
N5 C24 . . 1.371(3) no
N5 C25 . . 1.483(3) no
N6 C17 . . 1.328(3) no
N6 C23 . . 1.337(3) no
C1 C2 . . 1.422(3) no
C1 C6 . . 1.363(3) no
C2 C3 . . 1.426(3) no
C2 C8 . . 1.420(3) no
C3 C4 . . 1.362(3) no
C3 H2 . . .990 no
C4 C5 . . 1.427(3) no
C5 C6 . . 1.425(3) no
C5 C11 . . 1.412(3) no
C6 H1 . . .954 no
C7 C8 . . 1.418(3) no
C8 C9 . . 1.421(3) no
C10 C11 . . 1.426(3) no
C11 C12 . . 1.420(3) no
C13 C14 . . 1.361(4) no
C13 C18 . . 1.413(3) no
C13 H3 . . 1.031 no
C14 C15 . . 1.417(4) no
C14 H4 . . .989 no
C15 C16 . . 1.345(4) no
C15 H5 . . 1.061 no
C16 C17 . . 1.417(4) no
C16 H6 . . 1.067 no
C17 C18 . . 1.433(3) no
C19 C20 . . 1.374(4) no
C19 C24 . . 1.410(4) no
C19 H7 . . 1.054 no
C20 C21 . . 1.403(5) no
C20 H8 . . 1.008 no
C21 C22 . . 1.354(5) no
C21 H9 . . 1.004 no
C22 C23 . . 1.428(3) no
C22 H10 . . 1.098 no
C23 C24 . . 1.421(3) no
C25 H11 . . .958 no
C25 H12 . . .960 no
C25 H13 . . .960 no
